data_8106005
loop_
_publ_author_name
'Cui, Hao'
'Yan, Xin-Ting'
'Chen, Wenya'
'Yang, Tao'

_publ_section_title
;
 The crystal structure of
 2,4,6-tris[4-(1H-imidazol-1-yl)phenyl]-1,3,5-triazine ---
 dimethylformamide (1/1), C33H28N10O
;
_journal_issue 6
_journal_name_full 'Zeitschrift f\"ur Kristallographie - New Crystal Structures'
_journal_page_first 1275
_journal_page_last 1278
_journal_paper_doi 10.1515/ncrs-2019-0401
_journal_volume 234
_journal_year 2019
_chemical_formula_moiety 'C30 H21 N9, C3 H7 N O'
_chemical_formula_sum 'C33 H28 N10 O'
_chemical_formula_weight 580.65
_space_group_crystal_system triclinic
_space_group_IT_number 2
_space_group_name_Hall '-P 1'
_space_group_name_H-M_alt 'P -1'
_atom_sites_solution_hydrogens geom
_cell_angle_alpha 113.219(6)
_cell_angle_beta 96.735(5)
_cell_angle_gamma 115.259(6)
_cell_formula_units_Z 4
_cell_length_a 14.7148(9)
_cell_length_b 15.5185(10)
_cell_length_c 16.1128(9)
_cell_measurement_reflns_used 5809
_cell_measurement_temperature 150(2)
_cell_measurement_theta_max 62.4968
_cell_measurement_theta_min 3.1752
_cell_volume 2872.0(4)
_computing_structure_refinement 'SHELXL-2018/3 (Sheldrick, 2018)'
_diffrn_ambient_temperature 150(2)
_diffrn_measured_fraction_theta_full 0.973
_diffrn_measured_fraction_theta_max 0.973
_diffrn_measurement_device_type 'Xcalibur, Sapphire3, Gemini ultra'
_diffrn_measurement_method '\w scans'
_diffrn_radiation_type CuK\a
_diffrn_radiation_wavelength 1.54178
_diffrn_reflns_av_R_equivalents 0.0294
_diffrn_reflns_av_unetI/netI 0.0508
_diffrn_reflns_Laue_measured_fraction_full 0.973
_diffrn_reflns_Laue_measured_fraction_max 0.973
_diffrn_reflns_limit_h_max 16
_diffrn_reflns_limit_h_min -14
_diffrn_reflns_limit_k_max 17
_diffrn_reflns_limit_k_min -17
_diffrn_reflns_limit_l_max 14
_diffrn_reflns_limit_l_min -18
_diffrn_reflns_number 14896
_diffrn_reflns_point_group_measured_fraction_full 0.973
_diffrn_reflns_point_group_measured_fraction_max 0.973
_diffrn_reflns_theta_full 62.584
_diffrn_reflns_theta_max 62.584
_diffrn_reflns_theta_min 3.178
_diffrn_source 'Enhance Ultra (Cu) X-ray Source'
_diffrn_standards_decay_% -
_diffrn_standards_interval_count -
_diffrn_standards_interval_time -
_diffrn_standards_number -
_exptl_absorpt_coefficient_mu 0.699
_exptl_absorpt_correction_T_max 1.00000
_exptl_absorpt_correction_T_min 0.99038
_exptl_absorpt_correction_type multi-scan
_exptl_absorpt_process_details
;
CrysAlisPro, Oxford Diffraction Ltd.,
Version 1.171.33.66 (release 28-04-2010 CrysAlis171 .NET)
(compiled Apr 28 2010,14:27:37)
Empirical absorption correction using spherical harmonics,
 implemented in SCALE3 ABSPACK scaling algorithm.
;
_exptl_crystal_colour colourless
_exptl_crystal_density_diffrn 1.343
_exptl_crystal_description block
_exptl_crystal_F_000 1216
_exptl_crystal_size_max 0.250
_exptl_crystal_size_mid 0.200
_exptl_crystal_size_min 0.100
_refine_diff_density_max 0.569
_refine_diff_density_min -0.256
_refine_diff_density_rms 0.046
_refine_ls_extinction_coef .
_refine_ls_extinction_method none
_refine_ls_goodness_of_fit_ref 0.955
_refine_ls_hydrogen_treatment constr
_refine_ls_matrix_type full
_refine_ls_number_parameters 797
_refine_ls_number_reflns 8933
_refine_ls_number_restraints 0
_refine_ls_restrained_S_all 0.955
_refine_ls_R_factor_all 0.0589
_refine_ls_R_factor_gt 0.0426
_refine_ls_shift/su_max 0.000
_refine_ls_shift/su_mean 0.000
_refine_ls_structure_factor_coef Fsqd
_refine_ls_weighting_details 'w=1/[\s^2^(Fo^2^)+(0.0644P)^2^] where P=(Fo^2^+2Fc^2^)/3'
_refine_ls_weighting_scheme calc
_refine_ls_wR_factor_gt 0.1040
_refine_ls_wR_factor_ref 0.1108
_reflns_Friedel_coverage 0.000
_reflns_Friedel_fraction_full .
_reflns_Friedel_fraction_max .
_reflns_number_gt 6705
_reflns_number_total 8933
_reflns_threshold_expression 'I > 2\s(I)'
_cod_data_source_file suppl_ncrs-2019-0401_suppl.cif
_cod_data_source_block 1
_cod_original_cell_volume 2872.0(3)
_cod_database_code 8106005
_shelx_space_group_comment
;
The symmetry employed for this shelxl refinement is uniquely defined
by the following loop, which should always be used as a source of
symmetry information in preference to the above space-group names.
They are only intended as comments.
;
_shelx_estimated_absorpt_t_min 0.845
_shelx_estimated_absorpt_t_max 0.933

loop_
_space_group_symop_operation_xyz
'x, y, z'
'-x, -y, -z'

loop_
_atom_site_label
_atom_site_type_symbol
_atom_site_fract_x
_atom_site_fract_y
_atom_site_fract_z
_atom_site_U_iso_or_equiv
_atom_site_adp_type
_atom_site_occupancy
_atom_site_site_symmetry_order
_atom_site_calc_flag
_atom_site_refinement_flags_posn
_atom_site_refinement_flags_adp
_atom_site_refinement_flags_occupancy
_atom_site_disorder_assembly
_atom_site_disorder_group
O1 O 0.57172(17) 0.65629(15) 0.12856(14) 0.0652(5) Uani 1 1 d . . . . .
O2 O -0.13790(13) 0.45860(15) 0.39976(14) 0.0618(5) Uani 1 1 d . . . . .
N19 N 0.42517(18) 0.49117(17) 0.08459(16) 0.0574(5) Uani 1 1 d . . . . .
N20 N 0.03734(14) 0.56812(14) 0.42334(13) 0.0408(4) Uani 1 1 d . . . . .
N1 N 0.18539(12) 0.81656(12) 0.28446(10) 0.0250(3) Uani 1 1 d . . . . .
N2 N 0.13234(12) 0.75775(12) 0.11714(10) 0.0264(3) Uani 1 1 d . . . . .
N3 N 0.29172(12) 0.92712(12) 0.22555(10) 0.0251(3) Uani 1 1 d . . . . .
N4 N 0.33311(12) 0.90493(12) -0.17205(10) 0.0262(3) Uani 1 1 d . . . . .
N5 N 0.41895(13) 0.98654(13) -0.24828(11) 0.0332(4) Uani 1 1 d . . . . .
N6 N 0.58439(12) 1.22399(12) 0.67060(10) 0.0266(3) Uani 1 1 d . . . . .
N7 N 0.67483(13) 1.30260(13) 0.82606(11) 0.0343(4) Uani 1 1 d . . . . .
N8 N -0.27986(12) 0.38495(12) 0.12348(10) 0.0254(3) Uani 1 1 d . . . . .
N9 N -0.44086(13) 0.23301(13) 0.04350(11) 0.0319(4) Uani 1 1 d . . . . .
N10 N 0.66604(12) 0.79338(12) 0.76520(11) 0.0281(3) Uani 1 1 d . . . . .
N11 N 0.73057(12) 0.84086(12) 0.65195(11) 0.0264(3) Uani 1 1 d . . . . .
N12 N 0.84019(12) 0.94697(12) 0.81649(10) 0.0258(3) Uani 1 1 d . . . . .
N13 N 0.26859(12) 0.42451(12) 0.36708(11) 0.0284(3) Uani 1 1 d . . . . .
N14 N 0.11009(14) 0.27015(14) 0.28639(12) 0.0394(4) Uani 1 1 d . . . . .
N15 N 1.13073(12) 1.22249(12) 0.64105(11) 0.0279(3) Uani 1 1 d . . . . .
N16 N 1.19590(14) 1.31998(14) 0.56949(12) 0.0373(4) Uani 1 1 d . . . . .
N17 N 0.81651(12) 0.98023(12) 1.22184(11) 0.0269(3) Uani 1 1 d . . . . .
N18 N 0.88457(14) 1.07598(15) 1.38159(12) 0.0394(4) Uani 1 1 d . . . . .
C61 C 0.4852(3) 0.4547(2) 0.1257(2) 0.0711(8) Uani 1 1 d . . . . .
H61A H 0.459711 0.441877 0.175650 0.107 Uiso 1 1 calc R U . . .
H61B H 0.561418 0.511108 0.154014 0.107 Uiso 1 1 calc R U . . .
H61C H 0.474715 0.386431 0.075093 0.107 Uiso 1 1 calc R U . . .
C62 C 0.3122(2) 0.4139(2) 0.0313(2) 0.0683(7) Uani 1 1 d . . . . .
H62A H 0.302464 0.351476 -0.026111 0.102 Uiso 1 1 calc R U . . .
H62B H 0.279984 0.449950 0.012106 0.102 Uiso 1 1 calc R U . . .
H62C H 0.277469 0.388072 0.071943 0.102 Uiso 1 1 calc R U . . .
C63 C 0.4753(2) 0.5884(2) 0.08997(19) 0.0577(6) Uani 1 1 d . . . . .
H63 H 0.432399 0.607476 0.061075 0.069 Uiso 1 1 calc R U . . .
C64 C 0.0399(3) 0.4805(2) 0.3471(2) 0.0679(7) Uani 1 1 d . . . . .
H64A H -0.028026 0.411503 0.322208 0.102 Uiso 1 1 calc R U . . .
H64B H 0.098797 0.473589 0.372250 0.102 Uiso 1 1 calc R U . . .
H64C H 0.050489 0.497224 0.295072 0.102 Uiso 1 1 calc R U . . .
C65 C 0.1345(2) 0.6728(2) 0.4774(2) 0.0610(7) Uani 1 1 d . . . . .
H65A H 0.188434 0.666155 0.511739 0.092 Uiso 1 1 calc R U . . .
H65B H 0.120824 0.725479 0.523746 0.092 Uiso 1 1 calc R U . . .
H65C H 0.160634 0.698506 0.433520 0.092 Uiso 1 1 calc R U . . .
C66 C -0.0528(2) 0.5488(2) 0.44358(18) 0.0500(6) Uani 1 1 d . . . . .
H66 H -0.051626 0.607718 0.494609 0.060 Uiso 1 1 calc R U . . .
C1 C 0.27136(14) 0.90635(14) 0.29663(12) 0.0229(4) Uani 1 1 d . . . . .
C2 C 0.35099(14) 0.98837(14) 0.39442(12) 0.0238(4) Uani 1 1 d . . . . .
C3 C 0.34123(15) 0.97373(15) 0.47335(13) 0.0284(4) Uani 1 1 d . . . . .
H3 H 0.280948 0.909822 0.464818 0.034 Uiso 1 1 calc R U . . .
C4 C 0.41736(15) 1.05017(15) 0.56398(13) 0.0281(4) Uani 1 1 d . . . . .
H4 H 0.409874 1.038029 0.616795 0.034 Uiso 1 1 calc R U . . .
C5 C 0.50493(14) 1.14489(14) 0.57752(12) 0.0242(4) Uani 1 1 d . . . . .
C6 C 0.51487(15) 1.16109(15) 0.49943(13) 0.0291(4) Uani 1 1 d . . . . .
H6 H 0.574145 1.225936 0.508279 0.035 Uiso 1 1 calc R U . . .
C7 C 0.43923(15) 1.08363(15) 0.40921(13) 0.0277(4) Uani 1 1 d . . . . .
H7 H 0.447392 1.095363 0.356287 0.033 Uiso 1 1 calc R U . . .
C8 C 0.59155(16) 1.21552(16) 0.75199(13) 0.0311(4) Uani 1 1 d . . . . .
H8 H 0.541839 1.153561 0.754743 0.037 Uiso 1 1 calc R U . . .
C9 C 0.72516(17) 1.37061(16) 0.79081(14) 0.0367(5) Uani 1 1 d . . . . .
H9 H 0.788826 1.440580 0.827769 0.044 Uiso 1 1 calc R U . . .
C10 C 0.67181(17) 1.32443(16) 0.69669(14) 0.0368(5) Uani 1 1 d . . . . .
H10 H 0.690638 1.354986 0.656162 0.044 Uiso 1 1 calc R U . . .
C11 C 0.22200(14) 0.84917(14) 0.13733(12) 0.0232(4) Uani 1 1 d . . . . .
C12 C 0.24718(14) 0.86438(14) 0.05610(12) 0.0240(4) Uani 1 1 d . . . . .
C13 C 0.34150(14) 0.95655(15) 0.07384(13) 0.0261(4) Uani 1 1 d . . . . .
H13 H 0.387358 1.010510 0.138280 0.031 Uiso 1 1 calc R U . . .
C14 C 0.36926(14) 0.97060(14) -0.00058(13) 0.0259(4) Uani 1 1 d . . . . .
H14 H 0.433710 1.033906 0.012618 0.031 Uiso 1 1 calc R U . . .
C15 C 0.30256(15) 0.89173(15) -0.09521(13) 0.0251(4) Uani 1 1 d . . . . .
C16 C 0.20743(15) 0.80054(15) -0.11398(13) 0.0302(4) Uani 1 1 d . . . . .
H16 H 0.161036 0.747431 -0.178432 0.036 Uiso 1 1 calc R U . . .
C17 C 0.18021(15) 0.78698(15) -0.03900(13) 0.0299(4) Uani 1 1 d . . . . .
H17 H 0.115131 0.724228 -0.052326 0.036 Uiso 1 1 calc R U . . .
C18 C 0.40805(15) 1.00043(15) -0.16532(13) 0.0279(4) Uani 1 1 d . . . . .
H18 H 0.447515 1.068774 -0.107219 0.033 Uiso 1 1 calc R U . . .
C19 C 0.34822(17) 0.87675(17) -0.31157(14) 0.0373(5) Uani 1 1 d . . . . .
H19 H 0.338119 0.841866 -0.378168 0.045 Uiso 1 1 calc R U . . .
C20 C 0.29509(17) 0.82496(16) -0.26724(13) 0.0353(5) Uani 1 1 d . . . . .
H20 H 0.242573 0.749412 -0.295449 0.042 Uiso 1 1 calc R U . . .
C21 C 0.11747(14) 0.74657(14) 0.19359(12) 0.0235(4) Uani 1 1 d . . . . .
C22 C 0.01673(14) 0.64977(14) 0.17524(13) 0.0252(4) Uani 1 1 d . . . . .
C23 C -0.05067(16) 0.56667(16) 0.08205(13) 0.0315(4) Uani 1 1 d . . . . .
H23 H -0.030142 0.570986 0.029420 0.038 Uiso 1 1 calc R U . . .
C24 C -0.14665(16) 0.47810(16) 0.06423(14) 0.0335(4) Uani 1 1 d . . . . .
H24 H -0.190309 0.420869 0.000127 0.040 Uiso 1 1 calc R U . . .
C25 C -0.17904(14) 0.47313(14) 0.14062(13) 0.0251(4) Uani 1 1 d . . . . .
C26 C -0.11287(15) 0.55588(15) 0.23432(13) 0.0281(4) Uani 1 1 d . . . . .
H26 H -0.134818 0.552991 0.286790 0.034 Uiso 1 1 calc R U . . .
C27 C -0.01544(15) 0.64213(15) 0.25122(13) 0.0281(4) Uani 1 1 d . . . . .
H27 H 0.030257 0.696988 0.315501 0.034 Uiso 1 1 calc R U . . .
C28 C -0.35669(15) 0.30204(15) 0.03566(13) 0.0280(4) Uani 1 1 d . . . . .
H28 H -0.349511 0.295548 -0.024016 0.034 Uiso 1 1 calc R U . . .
C29 C -0.41702(16) 0.27148(16) 0.14119(14) 0.0326(4) Uani 1 1 d . . . . .
H29 H -0.463154 0.237423 0.169412 0.039 Uiso 1 1 calc R U . . .
C30 C -0.31959(16) 0.36382(16) 0.19136(14) 0.0319(4) Uani 1 1 d . . . . .
H30 H -0.285396 0.405616 0.259218 0.038 Uiso 1 1 calc R U . . .
C31 C 0.76109(14) 0.87840(14) 0.83269(13) 0.0247(4) Uani 1 1 d . . . . .
C32 C 0.77861(14) 0.90034(14) 0.93283(13) 0.0254(4) Uani 1 1 d . . . . .
C33 C 0.69888(15) 0.83522(15) 0.95673(13) 0.0289(4) Uani 1 1 d . . . . .
H33 H 0.634737 0.772494 0.907146 0.035 Uiso 1 1 calc R U . . .
C34 C 0.71158(15) 0.86033(15) 1.05103(13) 0.0294(4) Uani 1 1 d . . . . .
H34 H 0.656193 0.815256 1.065907 0.035 Uiso 1 1 calc R U . . .
C35 C 0.80511(14) 0.95132(15) 1.12436(13) 0.0258(4) Uani 1 1 d . . . . .
C36 C 0.88713(15) 1.01502(16) 1.10170(13) 0.0308(4) Uani 1 1 d . . . . .
H36 H 0.952543 1.075592 1.151164 0.037 Uiso 1 1 calc R U . . .
C37 C 0.87317(15) 0.98997(16) 1.00721(14) 0.0301(4) Uani 1 1 d . . . . .
H37 H 0.929040 1.034619 0.992437 0.036 Uiso 1 1 calc R U . . .
C38 C 0.89546(16) 1.07536(17) 1.30185(14) 0.0348(4) Uani 1 1 d . . . . .
H38 H 0.951608 1.134095 1.299775 0.042 Uiso 1 1 calc R U . . .
C39 C 0.79441(16) 0.97643(18) 1.35205(14) 0.0356(5) Uani 1 1 d . . . . .
H39 H 0.766215 0.952986 1.394365 0.043 Uiso 1 1 calc R U . . .
C40 C 0.75129(16) 0.91650(17) 1.25532(14) 0.0321(4) Uani 1 1 d . . . . .
H40 H 0.689129 0.845393 1.217886 0.038 Uiso 1 1 calc R U . . .
C41 C 0.82059(14) 0.92540(14) 0.72493(12) 0.0244(4) Uani 1 1 d . . . . .
C42 C 0.90241(14) 1.00157(15) 0.70320(13) 0.0254(4) Uani 1 1 d . . . . .
C43 C 0.88365(15) 0.98521(15) 0.60973(13) 0.0275(4) Uani 1 1 d . . . . .
H43 H 0.819010 0.923818 0.559790 0.033 Uiso 1 1 calc R U . . .
C44 C 0.95871(15) 1.05796(15) 0.58959(13) 0.0275(4) Uani 1 1 d . . . . .
H44 H 0.945359 1.046761 0.525979 0.033 Uiso 1 1 calc R U . . .
C45 C 1.05343(15) 1.14723(15) 0.66203(13) 0.0262(4) Uani 1 1 d . . . . .
C46 C 1.07278(15) 1.16514(15) 0.75557(13) 0.0285(4) Uani 1 1 d . . . . .
H46 H 1.137264 1.226935 0.805421 0.034 Uiso 1 1 calc R U . . .
C47 C 0.99723(15) 1.09212(15) 0.77548(13) 0.0275(4) Uani 1 1 d . . . . .
H47 H 1.010371 1.104056 0.839328 0.033 Uiso 1 1 calc R U . . .
C48 C 1.10997(16) 1.24122(15) 0.56664(13) 0.0311(4) Uani 1 1 d . . . . .
H48 H 1.041565 1.201866 0.518799 0.037 Uiso 1 1 calc R U . . .
C49 C 1.27594(16) 1.35337(17) 0.64857(14) 0.0362(5) Uani 1 1 d . . . . .
H49 H 1.348275 1.409706 0.668960 0.043 Uiso 1 1 calc R U . . .
C50 C 1.23790(15) 1.29520(16) 0.69359(14) 0.0341(4) Uani 1 1 d . . . . .
H50 H 1.277184 1.303011 0.749898 0.041 Uiso 1 1 calc R U . . .
C51 C 0.65583(15) 0.77769(14) 0.67564(13) 0.0257(4) Uani 1 1 d . . . . .
C52 C 0.55456(15) 0.68584(15) 0.59667(13) 0.0268(4) Uani 1 1 d . . . . .
C53 C 0.45988(16) 0.63714(16) 0.61373(13) 0.0328(4) Uani 1 1 d . . . . .
H53 H 0.460454 0.661976 0.678036 0.039 Uiso 1 1 calc R U . . .
C54 C 0.36510(16) 0.55334(16) 0.53880(14) 0.0340(4) Uani 1 1 d . . . . .
H54 H 0.300662 0.522983 0.551463 0.041 Uiso 1 1 calc R U . . .
C55 C 0.36481(15) 0.51389(14) 0.44491(13) 0.0275(4) Uani 1 1 d . . . . .
C56 C 0.45833(16) 0.56092(16) 0.42677(13) 0.0323(4) Uani 1 1 d . . . . .
H56 H 0.458199 0.533973 0.362574 0.039 Uiso 1 1 calc R U . . .
C57 C 0.55182(15) 0.64698(16) 0.50191(14) 0.0322(4) Uani 1 1 d . . . . .
H57 H 0.615164 0.680103 0.488685 0.039 Uiso 1 1 calc R U . . .
C58 C 0.18675(16) 0.34059(15) 0.36996(14) 0.0330(4) Uani 1 1 d . . . . .
H58 H 0.185701 0.334198 0.426144 0.040 Uiso 1 1 calc R U . . .
C59 C 0.14318(17) 0.30950(17) 0.22578(14) 0.0392(5) Uani 1 1 d . . . . .
H59 H 0.103465 0.275424 0.159644 0.047 Uiso 1 1 calc R U . . .
C60 C 0.24011(17) 0.40346(16) 0.27322(14) 0.0351(5) Uani 1 1 d . . . . .
H60 H 0.280265 0.446127 0.247358 0.042 Uiso 1 1 calc R U . . .

loop_
_atom_site_aniso_label
_atom_site_aniso_U_11
_atom_site_aniso_U_22
_atom_site_aniso_U_33
_atom_site_aniso_U_23
_atom_site_aniso_U_13
_atom_site_aniso_U_12
O1 0.0636(13) 0.0439(10) 0.0624(11) 0.0211(9) 0.0031(10) 0.0171(10)
O2 0.0383(10) 0.0646(12) 0.0688(11) 0.0440(10) 0.0035(9) 0.0095(9)
N19 0.0548(13) 0.0462(12) 0.0545(12) 0.0187(10) 0.0104(10) 0.0209(10)
N20 0.0358(10) 0.0352(9) 0.0366(9) 0.0129(8) 0.0060(8) 0.0129(8)
N1 0.0250(8) 0.0247(8) 0.0223(7) 0.0117(6) 0.0081(6) 0.0104(7)
N2 0.0249(8) 0.0278(8) 0.0228(8) 0.0136(7) 0.0077(6) 0.0100(7)
N3 0.0247(8) 0.0262(8) 0.0220(8) 0.0124(7) 0.0079(6) 0.0108(7)
N4 0.0270(8) 0.0273(8) 0.0199(7) 0.0132(6) 0.0077(6) 0.0094(7)
N5 0.0302(9) 0.0382(9) 0.0277(8) 0.0195(8) 0.0109(7) 0.0117(8)
N6 0.0266(8) 0.0248(8) 0.0203(7) 0.0099(6) 0.0056(6) 0.0088(7)
N7 0.0334(9) 0.0340(9) 0.0218(8) 0.0096(7) 0.0044(7) 0.0117(8)
N8 0.0226(8) 0.0231(7) 0.0218(7) 0.0097(6) 0.0065(6) 0.0065(6)
N9 0.0262(8) 0.0291(8) 0.0270(8) 0.0104(7) 0.0067(7) 0.0075(7)
N10 0.0262(8) 0.0277(8) 0.0237(8) 0.0122(7) 0.0075(7) 0.0096(7)
N11 0.0244(8) 0.0274(8) 0.0241(8) 0.0122(7) 0.0086(6) 0.0112(7)
N12 0.0242(8) 0.0280(8) 0.0237(8) 0.0137(7) 0.0077(6) 0.0115(7)
N13 0.0283(8) 0.0252(8) 0.0224(8) 0.0106(7) 0.0055(6) 0.0086(7)
N14 0.0365(10) 0.0300(9) 0.0324(9) 0.0134(8) 0.0036(8) 0.0060(8)
N15 0.0249(8) 0.0298(8) 0.0243(8) 0.0148(7) 0.0083(6) 0.0091(7)
N16 0.0382(10) 0.0351(9) 0.0284(8) 0.0172(7) 0.0115(8) 0.0096(8)
N17 0.0249(8) 0.0308(8) 0.0218(8) 0.0136(7) 0.0058(6) 0.0120(7)
N18 0.0355(10) 0.0469(10) 0.0246(8) 0.0147(8) 0.0072(7) 0.0160(8)
C61 0.0696(19) 0.0498(15) 0.0653(17) 0.0300(14) -0.0074(14) 0.0149(14)
C62 0.0530(17) 0.0607(17) 0.0691(18) 0.0191(14) 0.0123(14) 0.0262(14)
C63 0.0658(19) 0.0487(15) 0.0564(15) 0.0214(13) 0.0161(14) 0.0332(15)
C64 0.0662(18) 0.0637(17) 0.0598(16) 0.0171(14) 0.0132(14) 0.0373(15)
C65 0.0476(15) 0.0499(15) 0.0603(16) 0.0217(13) 0.0058(12) 0.0137(12)
C66 0.0493(15) 0.0557(15) 0.0458(13) 0.0280(12) 0.0114(11) 0.0264(13)
C1 0.0235(9) 0.0246(9) 0.0217(9) 0.0125(7) 0.0084(7) 0.0123(8)
C2 0.0226(9) 0.0258(9) 0.0219(9) 0.0119(8) 0.0076(7) 0.0116(8)
C3 0.0263(10) 0.0272(9) 0.0256(9) 0.0140(8) 0.0086(8) 0.0082(8)
C4 0.0285(10) 0.0309(10) 0.0207(9) 0.0145(8) 0.0086(8) 0.0105(8)
C5 0.0242(9) 0.0261(9) 0.0196(9) 0.0100(8) 0.0062(7) 0.0124(8)
C6 0.0262(10) 0.0259(9) 0.0252(9) 0.0131(8) 0.0062(8) 0.0060(8)
C7 0.0290(10) 0.0295(10) 0.0239(9) 0.0159(8) 0.0097(8) 0.0120(8)
C8 0.0319(10) 0.0333(10) 0.0223(9) 0.0143(9) 0.0078(8) 0.0123(9)
C9 0.0344(11) 0.0279(10) 0.0287(10) 0.0092(9) 0.0040(9) 0.0072(9)
C10 0.0371(11) 0.0301(10) 0.0270(10) 0.0144(9) 0.0048(9) 0.0058(9)
C11 0.0235(9) 0.0233(9) 0.0209(9) 0.0105(8) 0.0069(7) 0.0112(8)
C12 0.0250(9) 0.0247(9) 0.0213(9) 0.0120(8) 0.0080(7) 0.0115(8)
C13 0.0251(9) 0.0239(9) 0.0215(9) 0.0087(7) 0.0062(7) 0.0093(8)
C14 0.0237(9) 0.0245(9) 0.0255(9) 0.0133(8) 0.0087(8) 0.0085(8)
C15 0.0276(10) 0.0275(9) 0.0225(9) 0.0144(8) 0.0095(8) 0.0141(8)
C16 0.0300(10) 0.0268(10) 0.0207(9) 0.0100(8) 0.0051(8) 0.0069(8)
C17 0.0269(10) 0.0270(10) 0.0245(9) 0.0132(8) 0.0062(8) 0.0055(8)
C18 0.0257(10) 0.0286(10) 0.0246(9) 0.0145(8) 0.0083(8) 0.0093(8)
C19 0.0365(11) 0.0392(11) 0.0209(9) 0.0132(9) 0.0083(9) 0.0095(9)
C20 0.0382(11) 0.0310(10) 0.0214(9) 0.0107(8) 0.0079(9) 0.0087(9)
C21 0.0249(9) 0.0247(9) 0.0214(9) 0.0117(7) 0.0089(7) 0.0127(8)
C22 0.0248(9) 0.0253(9) 0.0238(9) 0.0123(8) 0.0077(8) 0.0114(8)
C23 0.0307(10) 0.0326(10) 0.0209(9) 0.0126(8) 0.0105(8) 0.0084(9)
C24 0.0306(10) 0.0296(10) 0.0211(9) 0.0081(8) 0.0062(8) 0.0054(8)
C25 0.0227(9) 0.0241(9) 0.0238(9) 0.0115(8) 0.0069(7) 0.0090(8)
C26 0.0290(10) 0.0278(9) 0.0203(9) 0.0121(8) 0.0086(8) 0.0090(8)
C27 0.0277(10) 0.0271(9) 0.0201(9) 0.0107(8) 0.0051(8) 0.0085(8)
C28 0.0256(10) 0.0280(9) 0.0224(9) 0.0100(8) 0.0069(8) 0.0102(8)
C29 0.0294(10) 0.0306(10) 0.0273(10) 0.0125(8) 0.0118(8) 0.0085(9)
C30 0.0312(11) 0.0311(10) 0.0227(9) 0.0124(8) 0.0098(8) 0.0084(9)
C31 0.0229(9) 0.0250(9) 0.0251(9) 0.0125(8) 0.0082(8) 0.0115(8)
C32 0.0246(9) 0.0265(9) 0.0250(9) 0.0131(8) 0.0083(8) 0.0129(8)
C33 0.0241(9) 0.0263(9) 0.0272(10) 0.0132(8) 0.0050(8) 0.0069(8)
C34 0.0265(10) 0.0308(10) 0.0286(10) 0.0180(8) 0.0099(8) 0.0100(8)
C35 0.0269(10) 0.0294(9) 0.0225(9) 0.0139(8) 0.0071(8) 0.0153(8)
C36 0.0236(10) 0.0300(10) 0.0247(9) 0.0116(8) 0.0032(8) 0.0059(8)
C37 0.0236(10) 0.0328(10) 0.0285(10) 0.0171(8) 0.0084(8) 0.0087(8)
C38 0.0322(11) 0.0366(11) 0.0253(10) 0.0133(9) 0.0062(8) 0.0125(9)
C39 0.0305(11) 0.0515(12) 0.0291(10) 0.0238(10) 0.0121(9) 0.0206(10)
C40 0.0276(10) 0.0393(11) 0.0313(10) 0.0211(9) 0.0106(8) 0.0154(9)
C41 0.0237(9) 0.0251(9) 0.0235(9) 0.0114(8) 0.0078(7) 0.0124(8)
C42 0.0260(10) 0.0276(9) 0.0264(9) 0.0148(8) 0.0104(8) 0.0152(8)
C43 0.0253(9) 0.0279(9) 0.0233(9) 0.0109(8) 0.0069(8) 0.0112(8)
C44 0.0285(10) 0.0318(10) 0.0210(9) 0.0134(8) 0.0092(8) 0.0142(8)
C45 0.0259(10) 0.0289(9) 0.0260(9) 0.0157(8) 0.0107(8) 0.0135(8)
C46 0.0244(9) 0.0290(10) 0.0242(9) 0.0127(8) 0.0047(8) 0.0090(8)
C47 0.0274(10) 0.0316(10) 0.0233(9) 0.0155(8) 0.0080(8) 0.0134(8)
C48 0.0342(11) 0.0305(10) 0.0220(9) 0.0140(8) 0.0088(8) 0.0109(9)
C49 0.0282(10) 0.0363(11) 0.0316(10) 0.0170(9) 0.0098(9) 0.0068(9)
C50 0.0254(10) 0.0384(11) 0.0305(10) 0.0179(9) 0.0069(8) 0.0101(9)
C51 0.0277(10) 0.0268(9) 0.0242(9) 0.0131(8) 0.0101(8) 0.0146(8)
C52 0.0267(10) 0.0242(9) 0.0238(9) 0.0115(8) 0.0071(8) 0.0094(8)
C53 0.0303(10) 0.0336(10) 0.0220(9) 0.0111(8) 0.0090(8) 0.0093(9)
C54 0.0259(10) 0.0348(10) 0.0274(10) 0.0127(9) 0.0099(8) 0.0071(9)
C55 0.0283(10) 0.0228(9) 0.0242(9) 0.0105(8) 0.0057(8) 0.0092(8)
C56 0.0309(10) 0.0332(10) 0.0224(9) 0.0115(8) 0.0093(8) 0.0104(9)
C57 0.0275(10) 0.0337(10) 0.0269(10) 0.0142(9) 0.0110(8) 0.0095(9)
C58 0.0298(10) 0.0293(10) 0.0294(10) 0.0152(9) 0.0069(8) 0.0074(9)
C59 0.0401(12) 0.0336(11) 0.0250(10) 0.0115(9) 0.0013(9) 0.0094(10)
C60 0.0386(12) 0.0328(10) 0.0245(10) 0.0153(9) 0.0076(9) 0.0109(9)

loop_
_atom_type_symbol
_atom_type_description
_atom_type_scat_dispersion_real
_atom_type_scat_dispersion_imag
_atom_type_scat_source
C C 0.0181 0.0091 'International Tables Vol C Tables 4.2.6.8 and 6.1.1.4'
H H 0.0000 0.0000 'International Tables Vol C Tables 4.2.6.8 and 6.1.1.4'
N N 0.0311 0.0180 'International Tables Vol C Tables 4.2.6.8 and 6.1.1.4'
O O 0.0492 0.0322 'International Tables Vol C Tables 4.2.6.8 and 6.1.1.4'

loop_
_geom_angle_atom_site_label_1
_geom_angle_atom_site_label_2
_geom_angle_atom_site_label_3
_geom_angle
_geom_angle_site_symmetry_1
_geom_angle_site_symmetry_3
C63 N19 C62 122.1(2) . .
C63 N19 C61 120.3(2) . .
C62 N19 C61 117.3(2) . .
C66 N20 C65 122.2(2) . .
C66 N20 C64 120.0(2) . .
C65 N20 C64 117.8(2) . .
C21 N1 C1 114.82(14) . .
C21 N2 C11 114.79(15) . .
C11 N3 C1 115.64(15) . .
C18 N4 C20 106.26(14) . .
C18 N4 C15 126.26(15) . .
C20 N4 C15 127.47(15) . .
C18 N5 C19 104.67(15) . .
C8 N6 C10 105.48(15) . .
C8 N6 C5 127.43(15) . .
C10 N6 C5 127.07(15) . .
C8 N7 C9 104.80(15) . .
C28 N8 C30 106.02(14) . .
C28 N8 C25 126.74(14) . .
C30 N8 C25 127.23(15) . .
C28 N9 C29 104.73(15) . .
C51 N10 C31 114.81(15) . .
C51 N11 C41 115.62(15) . .
C31 N12 C41 115.32(15) . .
C58 N13 C60 106.03(15) . .
C58 N13 C55 126.67(15) . .
C60 N13 C55 127.28(15) . .
C58 N14 C59 105.15(16) . .
C48 N15 C50 106.29(15) . .
C48 N15 C45 125.86(16) . .
C50 N15 C45 127.72(15) . .
C48 N16 C49 105.09(16) . .
C38 N17 C40 106.03(15) . .
C38 N17 C35 127.10(15) . .
C40 N17 C35 126.85(16) . .
C38 N18 C39 104.81(17) . .
N19 C61 H61A 109.5 . .
N19 C61 H61B 109.5 . .
H61A C61 H61B 109.5 . .
N19 C61 H61C 109.5 . .
H61A C61 H61C 109.5 . .
H61B C61 H61C 109.5 . .
N19 C62 H62A 109.5 . .
N19 C62 H62B 109.5 . .
H62A C62 H62B 109.5 . .
N19 C62 H62C 109.5 . .
H62A C62 H62C 109.5 . .
H62B C62 H62C 109.5 . .
O1 C63 N19 126.6(3) . .
O1 C63 H63 116.7 . .
N19 C63 H63 116.7 . .
N20 C64 H64A 109.5 . .
N20 C64 H64B 109.5 . .
H64A C64 H64B 109.5 . .
N20 C64 H64C 109.5 . .
H64A C64 H64C 109.5 . .
H64B C64 H64C 109.5 . .
N20 C65 H65A 109.5 . .
N20 C65 H65B 109.5 . .
H65A C65 H65B 109.5 . .
N20 C65 H65C 109.5 . .
H65A C65 H65C 109.5 . .
H65B C65 H65C 109.5 . .
O2 C66 N20 124.1(2) . .
O2 C66 H66 118.0 . .
N20 C66 H66 118.0 . .
N3 C1 N1 124.50(16) . .
N3 C1 C2 116.71(15) . .
N1 C1 C2 118.78(14) . .
C3 C2 C7 118.11(17) . .
C3 C2 C1 122.10(16) . .
C7 C2 C1 119.79(15) . .
C4 C3 C2 121.42(17) . .
C4 C3 H3 119.3 . .
C2 C3 H3 119.3 . .
C3 C4 C5 119.73(16) . .
C3 C4 H4 120.1 . .
C5 C4 H4 120.1 . .
C6 C5 C4 119.38(16) . .
C6 C5 N6 120.39(16) . .
C4 C5 N6 120.23(15) . .
C7 C6 C5 120.36(16) . .
C7 C6 H6 119.8 . .
C5 C6 H6 119.8 . .
C6 C7 C2 120.99(16) . .
C6 C7 H7 119.5 . .
C2 C7 H7 119.5 . .
N7 C8 N6 112.45(16) . .
N7 C8 H8 123.8 . .
N6 C8 H8 123.8 . .
C10 C9 N7 110.68(18) . .
C10 C9 H9 124.7 . .
N7 C9 H9 124.7 . .
C9 C10 N6 106.58(17) . .
C9 C10 H10 126.7 . .
N6 C10 H10 126.7 . .
N3 C11 N2 124.80(15) . .
N3 C11 C12 117.20(15) . .
N2 C11 C12 117.99(15) . .
C13 C12 C17 118.52(16) . .
C13 C12 C11 119.76(16) . .
C17 C12 C11 121.69(16) . .
C14 C13 C12 121.05(17) . .
C14 C13 H13 119.5 . .
C12 C13 H13 119.5 . .
C13 C14 C15 119.78(16) . .
C13 C14 H14 120.1 . .
C15 C14 H14 120.1 . .
C16 C15 C14 119.85(16) . .
C16 C15 N4 120.54(16) . .
C14 C15 N4 119.61(16) . .
C17 C16 C15 120.02(17) . .
C17 C16 H16 120.0 . .
C15 C16 H16 120.0 . .
C16 C17 C12 120.76(17) . .
C16 C17 H17 119.6 . .
C12 C17 H17 119.6 . .
N5 C18 N4 112.09(16) . .
N5 C18 H18 124.0 . .
N4 C18 H18 124.0 . .
C20 C19 N5 111.51(16) . .
C20 C19 H19 124.2 . .
N5 C19 H19 124.2 . .
C19 C20 N4 105.47(17) . .
C19 C20 H20 127.3 . .
N4 C20 H20 127.3 . .
N2 C21 N1 125.27(16) . .
N2 C21 C22 116.58(16) . .
N1 C21 C22 118.13(15) . .
C23 C22 C27 118.20(16) . .
C23 C22 C21 121.18(16) . .
C27 C22 C21 120.55(16) . .
C24 C23 C22 121.55(17) . .
C24 C23 H23 119.2 . .
C22 C23 H23 119.2 . .
C23 C24 C25 119.58(17) . .
C23 C24 H24 120.2 . .
C25 C24 H24 120.2 . .
C24 C25 C26 119.62(16) . .
C24 C25 N8 120.41(16) . .
C26 C25 N8 119.97(15) . .
C27 C26 C25 120.15(16) . .
C27 C26 H26 119.9 . .
C25 C26 H26 119.9 . .
C26 C27 C22 120.84(17) . .
C26 C27 H27 119.6 . .
C22 C27 H27 119.6 . .
N9 C28 N8 112.30(15) . .
N9 C28 H28 123.8 . .
N8 C28 H28 123.8 . .
C30 C29 N9 111.17(16) . .
C30 C29 H29 124.4 . .
N9 C29 H29 124.4 . .
C29 C30 N8 105.76(16) . .
C29 C30 H30 127.1 . .
N8 C30 H30 127.1 . .
N12 C31 N10 124.91(16) . .
N12 C31 C32 117.09(16) . .
N10 C31 C32 117.96(15) . .
C33 C32 C37 117.91(16) . .
C33 C32 C31 120.90(16) . .
C37 C32 C31 121.12(16) . .
C34 C33 C32 121.14(17) . .
C34 C33 H33 119.4 . .
C32 C33 H33 119.4 . .
C33 C34 C35 120.19(16) . .
C33 C34 H34 119.9 . .
C35 C34 H34 119.9 . .
C34 C35 C36 119.52(16) . .
C34 C35 N17 120.33(16) . .
C36 C35 N17 120.15(16) . .
C37 C36 C35 119.82(17) . .
C37 C36 H36 120.1 . .
C35 C36 H36 120.1 . .
C36 C37 C32 121.36(16) . .
C36 C37 H37 119.3 . .
C32 C37 H37 119.3 . .
N18 C38 N17 112.18(17) . .
N18 C38 H38 123.9 . .
N17 C38 H38 123.9 . .
C40 C39 N18 111.28(17) . .
C40 C39 H39 124.4 . .
N18 C39 H39 124.4 . .
C39 C40 N17 105.70(18) . .
C39 C40 H40 127.1 . .
N17 C40 H40 127.1 . .
N11 C41 N12 124.52(15) . .
N11 C41 C42 117.50(15) . .
N12 C41 C42 117.96(16) . .
C47 C42 C43 119.09(16) . .
C47 C42 C41 120.81(16) . .
C43 C42 C41 120.06(16) . .
C44 C43 C42 120.27(17) . .
C44 C43 H43 119.9 . .
C42 C43 H43 119.9 . .
C43 C44 C45 120.10(16) . .
C43 C44 H44 120.0 . .
C45 C44 H44 120.0 . .
C44 C45 C46 120.28(16) . .
C44 C45 N15 119.97(15) . .
C46 C45 N15 119.74(16) . .
C47 C46 C45 119.43(17) . .
C47 C46 H46 120.3 . .
C45 C46 H46 120.3 . .
C46 C47 C42 120.82(16) . .
C46 C47 H47 119.6 . .
C42 C47 H47 119.6 . .
N16 C48 N15 111.83(17) . .
N16 C48 H48 124.1 . .
N15 C48 H48 124.1 . .
C50 C49 N16 110.89(17) . .
C50 C49 H49 124.6 . .
N16 C49 H49 124.6 . .
C49 C50 N15 105.89(17) . .
C49 C50 H50 127.1 . .
N15 C50 H50 127.1 . .
N11 C51 N10 124.75(17) . .
N11 C51 C52 116.54(15) . .
N10 C51 C52 118.69(15) . .
C57 C52 C53 118.23(17) . .
C57 C52 C51 119.78(16) . .
C53 C52 C51 121.98(16) . .
C54 C53 C52 121.25(17) . .
C54 C53 H53 119.4 . .
C52 C53 H53 119.4 . .
C53 C54 C55 119.52(17) . .
C53 C54 H54 120.2 . .
C55 C54 H54 120.2 . .
C56 C55 C54 119.91(17) . .
C56 C55 N13 119.86(16) . .
C54 C55 N13 120.23(16) . .
C57 C56 C55 120.07(17) . .
C57 C56 H56 120.0 . .
C55 C56 H56 120.0 . .
C56 C57 C52 120.96(17) . .
C56 C57 H57 119.5 . .
C52 C57 H57 119.5 . .
N14 C58 N13 112.19(17) . .
N14 C58 H58 123.9 . .
N13 C58 H58 123.9 . .
C60 C59 N14 110.77(17) . .
C60 C59 H59 124.6 . .
N14 C59 H59 124.6 . .
C59 C60 N13 105.85(16) . .
C59 C60 H60 127.1 . .
N13 C60 H60 127.1 . .

loop_
_geom_bond_atom_site_label_1
_geom_bond_atom_site_label_2
_geom_bond_distance
_geom_bond_site_symmetry_2
O1 C63 1.229(3) .
O2 C66 1.242(3) .
N19 C63 1.327(3) .
N19 C62 1.446(4) .
N19 C61 1.458(4) .
N20 C66 1.340(3) .
N20 C65 1.433(3) .
N20 C64 1.448(3) .
N1 C21 1.341(2) .
N1 C1 1.343(2) .
N2 C21 1.340(2) .
N2 C11 1.341(2) .
N3 C11 1.334(2) .
N3 C1 1.339(2) .
N4 C18 1.369(2) .
N4 C20 1.382(2) .
N4 C15 1.424(2) .
N5 C18 1.308(2) .
N5 C19 1.376(3) .
N6 C8 1.365(2) .
N6 C10 1.381(3) .
N6 C5 1.427(2) .
N7 C8 1.313(3) .
N7 C9 1.374(3) .
N8 C28 1.372(2) .
N8 C30 1.384(2) .
N8 C25 1.422(2) .
N9 C28 1.307(2) .
N9 C29 1.381(3) .
N10 C51 1.344(2) .
N10 C31 1.348(2) .
N11 C51 1.338(2) .
N11 C41 1.339(2) .
N12 C31 1.337(2) .
N12 C41 1.342(2) .
N13 C58 1.368(2) .
N13 C60 1.384(2) .
N13 C55 1.427(2) .
N14 C58 1.308(3) .
N14 C59 1.375(3) .
N15 C48 1.371(2) .
N15 C50 1.375(3) .
N15 C45 1.428(2) .
N16 C48 1.311(3) .
N16 C49 1.373(3) .
N17 C38 1.369(3) .
N17 C40 1.386(2) .
N17 C35 1.419(2) .
N18 C38 1.310(3) .
N18 C39 1.377(3) .
C61 H61A 0.9800 .
C61 H61B 0.9800 .
C61 H61C 0.9800 .
C62 H62A 0.9800 .
C62 H62B 0.9800 .
C62 H62C 0.9800 .
C63 H63 0.9500 .
C64 H64A 0.9800 .
C64 H64B 0.9800 .
C64 H64C 0.9800 .
C65 H65A 0.9800 .
C65 H65B 0.9800 .
C65 H65C 0.9800 .
C66 H66 0.9500 .
C1 C2 1.479(3) .
C2 C3 1.390(3) .
C2 C7 1.393(3) .
C3 C4 1.382(3) .
C3 H3 0.9500 .
C4 C5 1.390(3) .
C4 H4 0.9500 .
C5 C6 1.389(3) .
C6 C7 1.378(3) .
C6 H6 0.9500 .
C7 H7 0.9500 .
C8 H8 0.9500 .
C9 C10 1.347(3) .
C9 H9 0.9500 .
C10 H10 0.9500 .
C11 C12 1.479(2) .
C12 C13 1.394(3) .
C12 C17 1.395(3) .
C13 C14 1.377(3) .
C13 H13 0.9500 .
C14 C15 1.392(3) .
C14 H14 0.9500 .
C15 C16 1.388(3) .
C16 C17 1.381(3) .
C16 H16 0.9500 .
C17 H17 0.9500 .
C18 H18 0.9500 .
C19 C20 1.347(3) .
C19 H19 0.9500 .
C20 H20 0.9500 .
C21 C22 1.479(3) .
C22 C23 1.391(3) .
C22 C27 1.393(3) .
C23 C24 1.380(3) .
C23 H23 0.9500 .
C24 C25 1.389(3) .
C24 H24 0.9500 .
C25 C26 1.391(3) .
C26 C27 1.380(3) .
C26 H26 0.9500 .
C27 H27 0.9500 .
C28 H28 0.9500 .
C29 C30 1.351(3) .
C29 H29 0.9500 .
C30 H30 0.9500 .
C31 C32 1.477(3) .
C32 C33 1.395(3) .
C32 C37 1.396(3) .
C33 C34 1.378(3) .
C33 H33 0.9500 .
C34 C35 1.389(3) .
C34 H34 0.9500 .
C35 C36 1.392(3) .
C36 C37 1.380(3) .
C36 H36 0.9500 .
C37 H37 0.9500 .
C38 H38 0.9500 .
C39 C40 1.348(3) .
C39 H39 0.9500 .
C40 H40 0.9500 .
C41 C42 1.476(3) .
C42 C47 1.390(3) .
C42 C43 1.397(3) .
C43 C44 1.381(3) .
C43 H43 0.9500 .
C44 C45 1.386(3) .
C44 H44 0.9500 .
C45 C46 1.390(3) .
C46 C47 1.385(3) .
C46 H46 0.9500 .
C47 H47 0.9500 .
C48 H48 0.9500 .
C49 C50 1.355(3) .
C49 H49 0.9500 .
C50 H50 0.9500 .
C51 C52 1.478(3) .
C52 C57 1.391(3) .
C52 C53 1.394(3) .
C53 C54 1.383(3) .
C53 H53 0.9500 .
C54 C55 1.389(3) .
C54 H54 0.9500 .
C55 C56 1.385(3) .
C56 C57 1.382(3) .
C56 H56 0.9500 .
C57 H57 0.9500 .
C58 H58 0.9500 .
C59 C60 1.355(3) .
C59 H59 0.9500 .
C60 H60 0.9500 .

loop_
_geom_torsion_atom_site_label_1
_geom_torsion_atom_site_label_2
_geom_torsion_atom_site_label_3
_geom_torsion_atom_site_label_4
_geom_torsion
_geom_torsion_site_symmetry_1
_geom_torsion_site_symmetry_2
_geom_torsion_site_symmetry_3
_geom_torsion_site_symmetry_4
C62 N19 C63 O1 -175.4(3) . . . .
C61 N19 C63 O1 -1.0(4) . . . .
C65 N20 C66 O2 -178.4(2) . . . .
C64 N20 C66 O2 -0.8(4) . . . .
C11 N3 C1 N1 -2.7(3) . . . .
C11 N3 C1 C2 176.38(15) . . . .
C21 N1 C1 N3 -0.9(2) . . . .
C21 N1 C1 C2 -179.92(15) . . . .
N3 C1 C2 C3 -177.11(17) . . . .
N1 C1 C2 C3 2.0(3) . . . .
N3 C1 C2 C7 2.7(2) . . . .
N1 C1 C2 C7 -178.18(16) . . . .
C7 C2 C3 C4 -1.0(3) . . . .
C1 C2 C3 C4 178.77(17) . . . .
C2 C3 C4 C5 1.1(3) . . . .
C3 C4 C5 C6 -0.3(3) . . . .
C3 C4 C5 N6 -179.56(17) . . . .
C8 N6 C5 C6 -173.36(18) . . . .
C10 N6 C5 C6 5.0(3) . . . .
C8 N6 C5 C4 5.9(3) . . . .
C10 N6 C5 C4 -175.71(19) . . . .
C4 C5 C6 C7 -0.6(3) . . . .
N6 C5 C6 C7 178.68(17) . . . .
C5 C6 C7 C2 0.7(3) . . . .
C3 C2 C7 C6 0.1(3) . . . .
C1 C2 C7 C6 -179.67(17) . . . .
C9 N7 C8 N6 -0.8(2) . . . .
C10 N6 C8 N7 0.9(2) . . . .
C5 N6 C8 N7 179.57(17) . . . .
C8 N7 C9 C10 0.3(2) . . . .
N7 C9 C10 N6 0.2(3) . . . .
C8 N6 C10 C9 -0.7(2) . . . .
C5 N6 C10 C9 -179.33(18) . . . .
C1 N3 C11 N2 4.3(3) . . . .
C1 N3 C11 C12 -174.43(15) . . . .
C21 N2 C11 N3 -2.1(3) . . . .
C21 N2 C11 C12 176.61(16) . . . .
N3 C11 C12 C13 1.0(3) . . . .
N2 C11 C12 C13 -177.83(16) . . . .
N3 C11 C12 C17 179.16(17) . . . .
N2 C11 C12 C17 0.3(3) . . . .
C17 C12 C13 C14 -1.0(3) . . . .
C11 C12 C13 C14 177.24(17) . . . .
C12 C13 C14 C15 -0.1(3) . . . .
C13 C14 C15 C16 1.3(3) . . . .
C13 C14 C15 N4 -178.12(17) . . . .
C18 N4 C15 C16 162.32(18) . . . .
C20 N4 C15 C16 -18.7(3) . . . .
C18 N4 C15 C14 -18.2(3) . . . .
C20 N4 C15 C14 160.71(19) . . . .
C14 C15 C16 C17 -1.4(3) . . . .
N4 C15 C16 C17 178.05(18) . . . .
C15 C16 C17 C12 0.3(3) . . . .
C13 C12 C17 C16 0.9(3) . . . .
C11 C12 C17 C16 -177.27(18) . . . .
C19 N5 C18 N4 -0.4(2) . . . .
C20 N4 C18 N5 0.5(2) . . . .
C15 N4 C18 N5 179.67(17) . . . .
C18 N5 C19 C20 0.1(2) . . . .
N5 C19 C20 N4 0.3(3) . . . .
C18 N4 C20 C19 -0.5(2) . . . .
C15 N4 C20 C19 -179.57(19) . . . .
C11 N2 C21 N1 -2.0(3) . . . .
C11 N2 C21 C22 176.89(15) . . . .
C1 N1 C21 N2 3.4(3) . . . .
C1 N1 C21 C22 -175.49(15) . . . .
N2 C21 C22 C23 9.5(3) . . . .
N1 C21 C22 C23 -171.56(17) . . . .
N2 C21 C22 C27 -167.51(17) . . . .
N1 C21 C22 C27 11.5(3) . . . .
C27 C22 C23 C24 -0.5(3) . . . .
C21 C22 C23 C24 -177.58(18) . . . .
C22 C23 C24 C25 2.3(3) . . . .
C23 C24 C25 C26 -1.9(3) . . . .
C23 C24 C25 N8 177.22(18) . . . .
C28 N8 C25 C24 -4.1(3) . . . .
C30 N8 C25 C24 174.43(19) . . . .
C28 N8 C25 C26 175.04(18) . . . .
C30 N8 C25 C26 -6.4(3) . . . .
C24 C25 C26 C27 -0.3(3) . . . .
N8 C25 C26 C27 -179.38(17) . . . .
C25 C26 C27 C22 2.1(3) . . . .
C23 C22 C27 C26 -1.7(3) . . . .
C21 C22 C27 C26 175.39(17) . . . .
C29 N9 C28 N8 -1.2(2) . . . .
C30 N8 C28 N9 1.2(2) . . . .
C25 N8 C28 N9 179.97(17) . . . .
C28 N9 C29 C30 0.8(2) . . . .
N9 C29 C30 N8 -0.1(2) . . . .
C28 N8 C30 C29 -0.6(2) . . . .
C25 N8 C30 C29 -179.41(17) . . . .
C41 N12 C31 N10 -1.1(3) . . . .
C41 N12 C31 C32 -178.96(15) . . . .
C51 N10 C31 N12 2.6(3) . . . .
C51 N10 C31 C32 -179.58(15) . . . .
N12 C31 C32 C33 177.75(16) . . . .
N10 C31 C32 C33 -0.3(3) . . . .
N12 C31 C32 C37 1.0(3) . . . .
N10 C31 C32 C37 -177.04(17) . . . .
C37 C32 C33 C34 1.9(3) . . . .
C31 C32 C33 C34 -174.94(17) . . . .
C32 C33 C34 C35 -0.4(3) . . . .
C33 C34 C35 C36 -1.9(3) . . . .
C33 C34 C35 N17 177.16(17) . . . .
C38 N17 C35 C34 -169.17(19) . . . .
C40 N17 C35 C34 12.6(3) . . . .
C38 N17 C35 C36 9.9(3) . . . .
C40 N17 C35 C36 -168.35(18) . . . .
C34 C35 C36 C37 2.6(3) . . . .
N17 C35 C36 C37 -176.42(17) . . . .
C35 C36 C37 C32 -1.1(3) . . . .
C33 C32 C37 C36 -1.2(3) . . . .
C31 C32 C37 C36 175.69(18) . . . .
C39 N18 C38 N17 0.1(2) . . . .
C40 N17 C38 N18 -0.1(2) . . . .
C35 N17 C38 N18 -178.64(18) . . . .
C38 N18 C39 C40 -0.1(2) . . . .
N18 C39 C40 N17 0.1(2) . . . .
C38 N17 C40 C39 0.0(2) . . . .
C35 N17 C40 C39 178.56(17) . . . .
C51 N11 C41 N12 2.2(3) . . . .
C51 N11 C41 C42 -176.05(16) . . . .
C31 N12 C41 N11 -1.5(3) . . . .
C31 N12 C41 C42 176.77(15) . . . .
N11 C41 C42 C47 179.04(16) . . . .
N12 C41 C42 C47 0.7(3) . . . .
N11 C41 C42 C43 1.1(2) . . . .
N12 C41 C42 C43 -177.23(16) . . . .
C47 C42 C43 C44 0.3(3) . . . .
C41 C42 C43 C44 178.22(17) . . . .
C42 C43 C44 C45 0.4(3) . . . .
C43 C44 C45 C46 -1.0(3) . . . .
C43 C44 C45 N15 -179.80(17) . . . .
C48 N15 C45 C44 24.7(3) . . . .
C50 N15 C45 C44 -160.07(19) . . . .
C48 N15 C45 C46 -154.07(19) . . . .
C50 N15 C45 C46 21.2(3) . . . .
C44 C45 C46 C47 0.9(3) . . . .
N15 C45 C46 C47 179.68(17) . . . .
C45 C46 C47 C42 -0.2(3) . . . .
C43 C42 C47 C46 -0.4(3) . . . .
C41 C42 C47 C46 -178.32(17) . . . .
C49 N16 C48 N15 0.4(2) . . . .
C50 N15 C48 N16 -0.2(2) . . . .
C45 N15 C48 N16 175.87(17) . . . .
C48 N16 C49 C50 -0.4(2) . . . .
N16 C49 C50 N15 0.3(2) . . . .
C48 N15 C50 C49 -0.1(2) . . . .
C45 N15 C50 C49 -176.05(18) . . . .
C41 N11 C51 N10 -0.5(3) . . . .
C41 N11 C51 C52 178.26(15) . . . .
C31 N10 C51 N11 -1.7(3) . . . .
C31 N10 C51 C52 179.57(16) . . . .
N11 C51 C52 C57 20.4(3) . . . .
N10 C51 C52 C57 -160.84(18) . . . .
N11 C51 C52 C53 -158.56(18) . . . .
N10 C51 C52 C53 20.2(3) . . . .
C57 C52 C53 C54 -0.8(3) . . . .
C51 C52 C53 C54 178.11(18) . . . .
C52 C53 C54 C55 2.5(3) . . . .
C53 C54 C55 C56 -2.1(3) . . . .
C53 C54 C55 N13 177.47(18) . . . .
C58 N13 C55 C56 149.1(2) . . . .
C60 N13 C55 C56 -29.2(3) . . . .
C58 N13 C55 C54 -30.5(3) . . . .
C60 N13 C55 C54 151.3(2) . . . .
C54 C55 C56 C57 0.0(3) . . . .
N13 C55 C56 C57 -179.58(17) . . . .
C55 C56 C57 C52 1.7(3) . . . .
C53 C52 C57 C56 -1.3(3) . . . .
C51 C52 C57 C56 179.72(18) . . . .
C59 N14 C58 N13 0.1(2) . . . .
C60 N13 C58 N14 -0.4(2) . . . .
C55 N13 C58 N14 -179.02(18) . . . .
C58 N14 C59 C60 0.3(3) . . . .
N14 C59 C60 N13 -0.5(3) . . . .
C58 N13 C60 C59 0.6(2) . . . .
C55 N13 C60 C59 179.14(19) . . . .
